data_4084311
loop_
_publ_author_name
'Hansmann, Max M.'
'Rominger, Frank'
'Boone, Michael P.'
'Stephan, Douglas W.'
'Hashmi, A. Stephen K.'

_publ_section_title
;
 Reactivity of Organogold Compounds with B(C6F5)3: Gold--Boron
 Transmetalation via \s-B/\p-Au Species
;
_journal_issue 17
_journal_name_full Organometallics
_journal_page_first 4461
_journal_paper_doi 10.1021/om5006885
_journal_volume 33
_journal_year 2014
_chemical_formula_sum 'C39 H34 Au B F15 P'
_chemical_formula_weight 1026.41
_chemical_name_common '11 in manuscript'
_chemical_name_systematic
;
 ?
;
_space_group_crystal_system monoclinic
_space_group_IT_number 9
_space_group_name_Hall 'C -2yc'
_space_group_name_H-M_alt 'C 1 c 1'
_symmetry_space_group_name_Hall 'C -2yc'
_symmetry_space_group_name_H-M 'C 1 c 1'
_atom_sites_solution_hydrogens geom
_audit_creation_method SHELXL-2014
_cell_angle_alpha 90
_cell_angle_beta 95.340(2)
_cell_angle_gamma 90
_cell_formula_units_Z 4
_cell_length_a 13.4564(11)
_cell_length_b 18.1429(15)
_cell_length_c 15.9523(13)
_cell_measurement_reflns_used 3874
_cell_measurement_temperature 200(2)
_cell_measurement_theta_max 24.30
_cell_measurement_theta_min 2.20
_cell_volume 3877.7(6)
_computing_cell_refinement 'Bruker SAINT'
_computing_data_collection 'Bruker APEX2'
_computing_data_reduction 'Bruker SAINT'
_computing_molecular_graphics 'Bruker SHELXTL'
_computing_publication_material 'Bruker SHELXTL'
_computing_structure_refinement 'SHELXL-2014 (Sheldrick, 2014)'
_computing_structure_solution 'SHELXS-97 (Sheldrick 2008)'
_diffrn_ambient_temperature 200(2)
_diffrn_measured_fraction_theta_full 0.871
_diffrn_measured_fraction_theta_max 0.956
_diffrn_measurement_device_type 'Bruker APEX'
_diffrn_measurement_method '\f and \w scans'
_diffrn_radiation_type MoK\a
_diffrn_radiation_wavelength 0.71073
_diffrn_reflns_av_R_equivalents 0.0514
_diffrn_reflns_av_unetI/netI 0.0905
_diffrn_reflns_Laue_measured_fraction_full 0.871
_diffrn_reflns_Laue_measured_fraction_max 0.956
_diffrn_reflns_limit_h_max 15
_diffrn_reflns_limit_h_min -15
_diffrn_reflns_limit_k_max 20
_diffrn_reflns_limit_k_min -20
_diffrn_reflns_limit_l_max 17
_diffrn_reflns_limit_l_min -18
_diffrn_reflns_number 14931
_diffrn_reflns_point_group_measured_fraction_full 0.848
_diffrn_reflns_point_group_measured_fraction_max 0.931
_diffrn_reflns_theta_full 25.242
_diffrn_reflns_theta_max 24.404
_diffrn_reflns_theta_min 1.890
_diffrn_source 'sealed tube'
_exptl_absorpt_coefficient_mu 3.936
_exptl_absorpt_correction_T_max 0.7780
_exptl_absorpt_correction_T_min 0.6487
_exptl_absorpt_correction_type multi-scan
_exptl_absorpt_process_details
;
Sheldrick, G. M. (2008). <i>SADABS</i>. University of G\"ottingen, Germany.
;
_exptl_crystal_colour colourless
_exptl_crystal_density_diffrn 1.758
_exptl_crystal_description hexahedron
_exptl_crystal_F_000 2008
_exptl_crystal_size_max 0.120
_exptl_crystal_size_mid 0.110
_exptl_crystal_size_min 0.080
_refine_diff_density_max 0.976
_refine_diff_density_min -1.191
_refine_diff_density_rms 0.132
_refine_ls_abs_structure_details
;
 Flack x determined using 2210 quotients [(I+)-(I-)]/[(I+)+(I-)]
 (Parsons, Flack and Wagner, Acta Cryst. B69 (2013) 249-259).
;
_refine_ls_abs_structure_Flack 0.008(7)
_refine_ls_extinction_method none
_refine_ls_goodness_of_fit_ref 1.041
_refine_ls_hydrogen_treatment constr
_refine_ls_matrix_type full
_refine_ls_number_parameters 624
_refine_ls_number_reflns 5936
_refine_ls_number_restraints 1082
_refine_ls_restrained_S_all 1.031
_refine_ls_R_factor_all 0.0542
_refine_ls_R_factor_gt 0.0449
_refine_ls_shift/su_max 0.001
_refine_ls_shift/su_mean 0.000
_refine_ls_structure_factor_coef Fsqd
_refine_ls_weighting_details 'w=1/[\s^2^(Fo^2^)] where P=(Fo^2^+2Fc^2^)/3'
_refine_ls_weighting_scheme calc
_refine_ls_wR_factor_gt 0.0689
_refine_ls_wR_factor_ref 0.0746
_reflns_Friedel_coverage 0.945
_reflns_Friedel_fraction_full 0.825
_reflns_Friedel_fraction_max 0.906
_reflns_number_gt 5255
_reflns_number_total 5936
_reflns_threshold_expression 'I > 2\s(I)'
_cod_data_source_file om5006885_si_002.cif
_cod_data_source_block mah42
_cod_database_code 4084311
_shelx_space_group_comment
;
The symmetry employed for this shelxl refinement is uniquely defined
by the following loop, which should always be used as a source of
symmetry information in preference to the above space-group names.
They are only intended as comments.
;
_shelx_estimated_absorpt_t_min 0.649
_shelx_estimated_absorpt_t_max 0.744
_shelxl_version_number 2014-3

loop_
_space_group_symop_operation_xyz
'x, y, z'
'x, -y, z+1/2'
'x+1/2, y+1/2, z'
'x+1/2, -y+1/2, z+1/2'

loop_
_atom_site_label
_atom_site_type_symbol
_atom_site_fract_x
_atom_site_fract_y
_atom_site_fract_z
_atom_site_U_iso_or_equiv
_atom_site_adp_type
_atom_site_occupancy
_atom_site_site_symmetry_order
_atom_site_calc_flag
_atom_site_refinement_flags_posn
_atom_site_refinement_flags_adp
_atom_site_refinement_flags_occupancy
_atom_site_disorder_assembly
_atom_site_disorder_group
Au1 Au 0.00230(6) -0.30409(2) 0.49822(5) 0.02836(15) Uani 1 1 d . U . . .
C1 C -0.0314(10) -0.3583(7) 0.3703(8) 0.028(3) Uani 1 1 d . U . . .
C2 C -0.1129(10) -0.3500(7) 0.4000(8) 0.028(3) Uani 1 1 d . U . . .
C11 C -0.2145(10) -0.3528(8) 0.4222(8) 0.029(3) Uani 1 1 d . U . . .
C12 C -0.2585(10) -0.2941(9) 0.4601(9) 0.044(4) Uani 1 1 d . U . . .
H12 H -0.2224 -0.2497 0.4712 0.053 Uiso 1 1 calc R U . . .
C13 C -0.3555(11) -0.3007(11) 0.4817(9) 0.065(4) Uani 1 1 d . U . . .
H13 H -0.3854 -0.2601 0.5074 0.078 Uiso 1 1 calc R U . . .
C14 C -0.4101(12) -0.3650(12) 0.4668(10) 0.063(4) Uani 1 1 d . U . . .
C15 C -0.3667(11) -0.4209(10) 0.4262(10) 0.059(4) Uani 1 1 d . U . . .
H15 H -0.4043 -0.4643 0.4127 0.071 Uiso 1 1 calc R U . . .
C16 C -0.2686(10) -0.4167(8) 0.4038(8) 0.037(3) Uani 1 1 d . U . . .
H16 H -0.2397 -0.4569 0.3766 0.044 Uiso 1 1 calc R U . . .
C18 C -0.5145(15) -0.3715(12) 0.4914(18) 0.112(8) Uani 1 1 d . U . . .
H18A H -0.5525 -0.3274 0.4731 0.168 Uiso 1 1 calc R U . . .
H18B H -0.5128 -0.3764 0.5527 0.168 Uiso 1 1 calc R U . . .
H18C H -0.5465 -0.4151 0.4644 0.168 Uiso 1 1 calc R U . . .
B1 B 0.0584(12) -0.3663(8) 0.3122(10) 0.028(3) Uani 1 1 d . U . . .
C21 C 0.0081(10) -0.3946(7) 0.2179(9) 0.029(3) Uani 1 1 d . U . . .
C22 C -0.0609(11) -0.4516(8) 0.2134(10) 0.043(4) Uani 1 1 d . U . . .
C23 C -0.1082(13) -0.4769(9) 0.1392(11) 0.056(4) Uani 1 1 d . U . . .
C24 C -0.0872(13) -0.4470(9) 0.0643(11) 0.058(4) Uani 1 1 d . U . . .
C25 C -0.0168(12) -0.3917(8) 0.0648(10) 0.045(3) Uani 1 1 d . U . . .
C26 C 0.0285(10) -0.3668(7) 0.1408(8) 0.032(3) Uani 1 1 d . U . . .
F22 F -0.0858(7) -0.4851(4) 0.2837(6) 0.061(3) Uani 1 1 d . U . . .
F23 F -0.1754(10) -0.5328(6) 0.1394(8) 0.097(4) Uani 1 1 d . U . . .
F24 F -0.1326(9) -0.4704(6) -0.0088(6) 0.093(4) Uani 1 1 d . U . . .
F25 F 0.0089(13) -0.3611(4) -0.0079(9) 0.067(3) Uani 1 1 d . U . . .
F26 F 0.0966(6) -0.3132(4) 0.1357(5) 0.045(2) Uani 1 1 d . U . . .
C31 C 0.1064(13) -0.2829(9) 0.3099(11) 0.032(3) Uani 1 1 d . U . . .
C32 C 0.1975(13) -0.2585(12) 0.3458(10) 0.065(4) Uani 1 1 d . U . . .
C33 C 0.2316(17) -0.1888(14) 0.3456(11) 0.090(5) Uani 1 1 d . U . . .
C34 C 0.177(2) -0.1388(13) 0.3046(13) 0.099(5) Uani 1 1 d . U . . .
C35 C 0.082(2) -0.1519(11) 0.2659(13) 0.083(5) Uani 1 1 d . U . . .
C36 C 0.0501(13) -0.2254(9) 0.2718(11) 0.043(4) Uani 1 1 d . U . . .
F32 F 0.2592(7) -0.3089(7) 0.3898(6) 0.088(3) Uani 1 1 d . U . . .
F33 F 0.3217(10) -0.1701(9) 0.3829(7) 0.156(6) Uani 1 1 d . U . . .
F34 F 0.2044(14) -0.0652(7) 0.3007(8) 0.170(7) Uani 1 1 d . U . . .
F35 F 0.0237(12) -0.1029(6) 0.2262(8) 0.127(5) Uani 1 1 d . U . . .
F36 F -0.0414(7) -0.2398(5) 0.2332(6) 0.059(3) Uani 1 1 d . U . . .
C41 C 0.1410(11) -0.4304(8) 0.3434(9) 0.039(4) Uani 1 1 d . U . . .
C42 C 0.2229(13) -0.4415(12) 0.2978(11) 0.079(6) Uani 1 1 d . U . . .
C43 C 0.2973(16) -0.4920(13) 0.3183(12) 0.103(8) Uani 1 1 d . U . . .
C44 C 0.2906(16) -0.5370(13) 0.3873(13) 0.101(7) Uani 1 1 d . U . . .
C45 C 0.2123(14) -0.5282(9) 0.4344(11) 0.068(5) Uani 1 1 d . U . . .
C46 C 0.1411(13) -0.4762(9) 0.4124(10) 0.049(4) Uani 1 1 d . U . . .
F42 F 0.2321(7) -0.3996(7) 0.2289(6) 0.095(4) Uani 1 1 d . U . . .
F43 F 0.3732(10) -0.4990(10) 0.2716(8) 0.176(8) Uani 1 1 d . U . . .
F44 F 0.3622(10) -0.5867(8) 0.4080(8) 0.144(6) Uani 1 1 d . U . . .
F45 F 0.2082(9) -0.5697(6) 0.5041(6) 0.097(4) Uani 1 1 d . U . . .
F46 F 0.0672(7) -0.4716(5) 0.4637(5) 0.061(3) Uani 1 1 d . U . . .
P1 P 0.0658(3) -0.2514(2) 0.6223(2) 0.0315(9) Uani 1 1 d D U . . .
C51 C 0.0651(17) -0.1475(10) 0.6089(14) 0.049(6) Uani 0.520(13) 1 d D U P A 1
C52 C -0.0433(17) -0.1192(15) 0.604(2) 0.061(8) Uani 0.520(13) 1 d D U P A 1
H52A H -0.0728 -0.1325 0.6561 0.091 Uiso 0.520(13) 1 calc R U P A 1
H52B H -0.0438 -0.0655 0.5977 0.091 Uiso 0.520(13) 1 calc R U P A 1
H52C H -0.0822 -0.1418 0.5559 0.091 Uiso 0.520(13) 1 calc R U P A 1
C53 C 0.125(2) -0.1081(18) 0.6836(19) 0.061(9) Uani 0.520(13) 1 d D U P A 1
H53A H 0.1942 -0.1251 0.6880 0.092 Uiso 0.520(13) 1 calc R U P A 1
H53B H 0.1228 -0.0547 0.6741 0.092 Uiso 0.520(13) 1 calc R U P A 1
H53C H 0.0951 -0.1196 0.7358 0.092 Uiso 0.520(13) 1 calc R U P A 1
C54 C 0.109(3) -0.126(2) 0.5263(19) 0.062(11) Uani 0.520(13) 1 d D U P A 1
H54A H 0.1784 -0.1433 0.5280 0.093 Uiso 0.520(13) 1 calc R U P A 1
H54B H 0.0697 -0.1482 0.4784 0.093 Uiso 0.520(13) 1 calc R U P A 1
H54C H 0.1081 -0.0720 0.5203 0.093 Uiso 0.520(13) 1 calc R U P A 1
C55 C -0.0237(15) -0.2828(11) 0.7010(12) 0.039(6) Uani 0.520(13) 1 d D U P A 1
C56 C -0.002(2) -0.3639(12) 0.727(2) 0.054(8) Uani 0.520(13) 1 d D U P A 1
H56A H 0.0672 -0.3681 0.7523 0.081 Uiso 0.520(13) 1 calc R U P A 1
H56B H -0.0476 -0.3794 0.7678 0.081 Uiso 0.520(13) 1 calc R U P A 1
H56C H -0.0110 -0.3955 0.6770 0.081 Uiso 0.520(13) 1 calc R U P A 1
C57 C -0.1319(18) -0.278(2) 0.662(2) 0.043(9) Uani 0.520(13) 1 d D U P A 1
H57A H -0.1470 -0.2268 0.6448 0.065 Uiso 0.520(13) 1 calc R U P A 1
H57B H -0.1405 -0.3098 0.6119 0.065 Uiso 0.520(13) 1 calc R U P A 1
H57C H -0.1772 -0.2936 0.7027 0.065 Uiso 0.520(13) 1 calc R U P A 1
C58 C -0.012(3) -0.2360(17) 0.7825(15) 0.047(8) Uani 0.520(13) 1 d D U P A 1
H58A H 0.0573 -0.2392 0.8078 0.070 Uiso 0.520(13) 1 calc R U P A 1
H58B H -0.0283 -0.1845 0.7689 0.070 Uiso 0.520(13) 1 calc R U P A 1
H58C H -0.0569 -0.2548 0.8224 0.070 Uiso 0.520(13) 1 calc R U P A 1
C59 C 0.1950(14) -0.2905(12) 0.6469(13) 0.050(6) Uani 0.520(13) 1 d D U P A 1
C60 C 0.2676(18) -0.2480(18) 0.5951(17) 0.057(8) Uani 0.520(13) 1 d D U P A 1
H60A H 0.2447 -0.2515 0.5351 0.086 Uiso 0.520(13) 1 calc R U P A 1
H60B H 0.2698 -0.1961 0.6123 0.086 Uiso 0.520(13) 1 calc R U P A 1
H60C H 0.3345 -0.2695 0.6050 0.086 Uiso 0.520(13) 1 calc R U P A 1
C61 C 0.233(2) -0.284(2) 0.7409(15) 0.061(10) Uani 0.520(13) 1 d D U P A 1
H61A H 0.1877 -0.3107 0.7749 0.091 Uiso 0.520(13) 1 calc R U P A 1
H61B H 0.3001 -0.3053 0.7502 0.091 Uiso 0.520(13) 1 calc R U P A 1
H61C H 0.2353 -0.2320 0.7574 0.091 Uiso 0.520(13) 1 calc R U P A 1
C62 C 0.198(3) -0.3718(15) 0.619(3) 0.059(10) Uani 0.520(13) 1 d D U P A 1
H62A H 0.1530 -0.4011 0.6499 0.088 Uiso 0.520(13) 1 calc R U P A 1
H62B H 0.1772 -0.3751 0.5581 0.088 Uiso 0.520(13) 1 calc R U P A 1
H62C H 0.2663 -0.3908 0.6295 0.088 Uiso 0.520(13) 1 calc R U P A 1
C51B C 0.1495(16) -0.1710(11) 0.5961(14) 0.040(6) Uani 0.480(13) 1 d D U P A 2
C52B C 0.2501(17) -0.2012(17) 0.573(2) 0.052(8) Uani 0.480(13) 1 d D U P A 2
H52D H 0.2385 -0.2371 0.5272 0.079 Uiso 0.480(13) 1 calc R U P A 2
H52E H 0.2909 -0.1606 0.5547 0.079 Uiso 0.480(13) 1 calc R U P A 2
H52F H 0.2850 -0.2252 0.6223 0.079 Uiso 0.480(13) 1 calc R U P A 2
C53B C 0.169(2) -0.1148(17) 0.6680(19) 0.041(8) Uani 0.480(13) 1 d D U P A 2
H53D H 0.1056 -0.0951 0.6833 0.062 Uiso 0.480(13) 1 calc R U P A 2
H53E H 0.2045 -0.1391 0.7170 0.062 Uiso 0.480(13) 1 calc R U P A 2
H53F H 0.2104 -0.0744 0.6494 0.062 Uiso 0.480(13) 1 calc R U P A 2
C54B C 0.099(3) -0.130(2) 0.518(2) 0.053(10) Uani 0.480(13) 1 d D U P A 2
H54D H 0.0348 -0.1105 0.5310 0.080 Uiso 0.480(13) 1 calc R U P A 2
H54E H 0.1423 -0.0899 0.5026 0.080 Uiso 0.480(13) 1 calc R U P A 2
H54F H 0.0889 -0.1650 0.4708 0.080 Uiso 0.480(13) 1 calc R U P A 2
C55B C -0.0450(15) -0.2154(12) 0.6763(14) 0.039(6) Uani 0.480(13) 1 d D U P A 2
C56B C -0.089(2) -0.1489(15) 0.6248(19) 0.052(8) Uani 0.480(13) 1 d D U P A 2
H56D H -0.0380 -0.1101 0.6247 0.078 Uiso 0.480(13) 1 calc R U P A 2
H56E H -0.1083 -0.1645 0.5668 0.078 Uiso 0.480(13) 1 calc R U P A 2
H56F H -0.1470 -0.1300 0.6502 0.078 Uiso 0.480(13) 1 calc R U P A 2
C57B C -0.125(2) -0.276(2) 0.676(3) 0.046(11) Uani 0.480(13) 1 d D U P A 2
H57D H -0.1431 -0.2926 0.6182 0.069 Uiso 0.480(13) 1 calc R U P A 2
H57E H -0.0985 -0.3178 0.7102 0.069 Uiso 0.480(13) 1 calc R U P A 2
H57F H -0.1842 -0.2565 0.6997 0.069 Uiso 0.480(13) 1 calc R U P A 2
C58B C -0.018(3) -0.1902(19) 0.7678(15) 0.054(9) Uani 0.480(13) 1 d D U P A 2
H58D H 0.0333 -0.1515 0.7688 0.081 Uiso 0.480(13) 1 calc R U P A 2
H58E H -0.0772 -0.1709 0.7911 0.081 Uiso 0.480(13) 1 calc R U P A 2
H58F H 0.0085 -0.2322 0.8016 0.081 Uiso 0.480(13) 1 calc R U P A 2
C59B C 0.1407(17) -0.3204(11) 0.6936(14) 0.051(7) Uani 0.480(13) 1 d D U P A 2
C60B C 0.207(3) -0.366(2) 0.640(2) 0.061(11) Uani 0.480(13) 1 d D U P A 2
H60D H 0.1659 -0.3896 0.5932 0.092 Uiso 0.480(13) 1 calc R U P A 2
H60E H 0.2568 -0.3343 0.6169 0.092 Uiso 0.480(13) 1 calc R U P A 2
H60F H 0.2417 -0.4048 0.6747 0.092 Uiso 0.480(13) 1 calc R U P A 2
C61B C 0.206(2) -0.284(2) 0.7664(17) 0.050(10) Uani 0.480(13) 1 d D U P A 2
H61D H 0.1635 -0.2550 0.8007 0.075 Uiso 0.480(13) 1 calc R U P A 2
H61E H 0.2401 -0.3225 0.8014 0.075 Uiso 0.480(13) 1 calc R U P A 2
H61F H 0.2552 -0.2520 0.7436 0.075 Uiso 0.480(13) 1 calc R U P A 2
C62B C 0.067(2) -0.3741(17) 0.731(2) 0.071(10) Uani 0.480(13) 1 d D U P A 2
H62D H 0.0250 -0.3977 0.6850 0.106 Uiso 0.480(13) 1 calc R U P A 2
H62E H 0.1047 -0.4120 0.7642 0.106 Uiso 0.480(13) 1 calc R U P A 2
H62F H 0.0249 -0.3468 0.7670 0.106 Uiso 0.480(13) 1 calc R U P A 2

loop_
_atom_site_aniso_label
_atom_site_aniso_U_11
_atom_site_aniso_U_22
_atom_site_aniso_U_33
_atom_site_aniso_U_23
_atom_site_aniso_U_13
_atom_site_aniso_U_12
Au1 0.0249(2) 0.0337(3) 0.0264(2) -0.0075(4) 0.00210(17) -0.0052(5)
C1 0.026(6) 0.025(7) 0.031(6) -0.005(5) 0.001(5) -0.001(5)
C2 0.027(5) 0.030(7) 0.025(7) 0.000(6) -0.002(5) -0.003(5)
C11 0.022(6) 0.044(7) 0.020(7) 0.000(6) 0.001(5) -0.002(5)
C12 0.029(7) 0.067(8) 0.035(8) -0.013(7) 0.000(6) 0.012(6)
C13 0.030(7) 0.131(12) 0.036(9) -0.002(9) 0.005(6) 0.015(7)
C14 0.024(7) 0.126(12) 0.038(9) 0.020(8) -0.006(6) 0.007(7)
C15 0.025(7) 0.096(11) 0.055(10) 0.025(8) 0.000(6) -0.014(6)
C16 0.025(6) 0.048(7) 0.035(8) 0.008(6) -0.006(6) -0.008(5)
C18 0.022(10) 0.24(2) 0.072(14) 0.031(17) 0.003(10) 0.006(10)
B1 0.021(6) 0.032(6) 0.031(6) -0.005(5) 0.004(5) -0.001(5)
C21 0.030(7) 0.023(6) 0.034(6) -0.007(4) -0.001(5) 0.003(5)
C22 0.048(8) 0.032(7) 0.047(7) -0.012(5) 0.002(5) -0.011(6)
C23 0.068(10) 0.039(8) 0.059(7) -0.021(6) -0.010(6) -0.012(7)
C24 0.073(10) 0.047(8) 0.050(7) -0.019(6) -0.015(6) -0.009(7)
C25 0.061(8) 0.035(7) 0.035(6) -0.006(5) -0.016(5) 0.008(6)
C26 0.040(7) 0.022(6) 0.032(6) -0.004(5) -0.003(5) 0.004(5)
F22 0.086(7) 0.039(5) 0.060(6) -0.013(4) 0.022(5) -0.026(5)
F23 0.116(10) 0.069(8) 0.102(10) -0.031(7) -0.011(8) -0.052(7)
F24 0.123(10) 0.081(8) 0.065(7) -0.035(6) -0.038(7) -0.018(7)
F25 0.114(7) 0.055(5) 0.026(5) 0.000(6) -0.013(4) -0.001(8)
F26 0.058(6) 0.046(5) 0.031(5) 0.000(4) -0.004(4) -0.012(4)
C31 0.037(7) 0.039(6) 0.022(8) -0.014(5) 0.011(5) -0.017(5)
C32 0.045(8) 0.119(9) 0.032(9) -0.023(7) 0.008(6) -0.051(6)
C33 0.108(10) 0.133(10) 0.036(9) -0.040(7) 0.038(7) -0.091(7)
C34 0.150(11) 0.103(10) 0.051(11) -0.034(7) 0.043(8) -0.088(8)
C35 0.151(11) 0.045(8) 0.058(11) -0.022(7) 0.038(8) -0.042(7)
C36 0.060(8) 0.039(7) 0.031(8) -0.012(6) 0.011(6) -0.012(5)
F32 0.033(5) 0.180(10) 0.049(6) -0.022(6) -0.004(4) -0.026(6)
F33 0.121(9) 0.278(15) 0.072(8) -0.066(9) 0.032(7) -0.159(9)
F34 0.321(18) 0.112(8) 0.090(10) -0.047(7) 0.087(11) -0.153(10)
F35 0.241(13) 0.047(7) 0.098(9) -0.006(6) 0.034(9) -0.005(8)
F36 0.062(6) 0.041(6) 0.073(7) -0.006(5) -0.005(5) 0.010(5)
C41 0.041(7) 0.048(8) 0.027(6) -0.002(5) 0.003(5) 0.024(6)
C42 0.063(9) 0.130(13) 0.045(9) 0.031(9) 0.020(7) 0.063(9)
C43 0.089(11) 0.163(15) 0.061(10) 0.034(11) 0.026(9) 0.096(11)
C44 0.098(11) 0.144(14) 0.059(10) 0.029(10) 0.006(8) 0.083(10)
C45 0.088(10) 0.070(10) 0.044(8) 0.005(7) -0.007(7) 0.041(8)
C46 0.062(9) 0.055(9) 0.030(7) 0.002(6) 0.002(6) 0.018(7)
F42 0.069(7) 0.162(10) 0.059(6) 0.052(6) 0.030(5) 0.077(7)
F43 0.128(10) 0.303(18) 0.107(10) 0.086(11) 0.065(8) 0.163(12)
F44 0.141(11) 0.195(13) 0.095(10) 0.042(9) -0.004(8) 0.127(10)
F45 0.137(10) 0.089(8) 0.064(7) 0.032(6) -0.001(7) 0.044(7)
F46 0.081(7) 0.053(6) 0.052(6) 0.012(5) 0.022(5) 0.015(5)
P1 0.028(2) 0.040(2) 0.026(2) -0.0054(17) 0.0012(16) -0.0089(17)
C51 0.066(14) 0.043(9) 0.037(12) -0.011(8) 0.007(10) -0.008(8)
C52 0.073(14) 0.048(16) 0.06(2) -0.008(13) 0.012(12) -0.001(10)
C53 0.08(2) 0.066(18) 0.042(15) -0.018(12) 0.014(13) -0.027(14)
C54 0.09(2) 0.06(2) 0.042(15) -0.010(12) 0.013(14) -0.019(16)
C55 0.044(11) 0.049(12) 0.026(10) -0.006(8) 0.009(8) -0.011(9)
C56 0.047(18) 0.054(12) 0.061(18) 0.004(10) 0.009(14) -0.013(11)
C57 0.043(12) 0.08(2) 0.014(15) -0.002(13) 0.016(10) -0.011(11)
C58 0.052(19) 0.063(17) 0.028(11) -0.008(11) 0.013(11) -0.011(14)
C59 0.038(9) 0.074(14) 0.038(12) -0.009(10) 0.003(8) 0.007(8)
C60 0.032(13) 0.10(2) 0.036(15) -0.002(14) -0.006(11) -0.001(12)
C61 0.046(18) 0.10(2) 0.037(12) -0.009(12) 0.000(10) 0.006(16)
C62 0.042(19) 0.080(14) 0.05(2) -0.015(12) -0.014(15) 0.018(11)
C51B 0.040(12) 0.043(11) 0.036(12) -0.014(8) 0.010(9) -0.021(9)
C52B 0.045(13) 0.068(18) 0.047(18) -0.015(15) 0.014(11) -0.015(11)
C53B 0.033(17) 0.049(15) 0.043(15) -0.019(12) 0.014(12) -0.027(12)
C54B 0.059(19) 0.055(18) 0.044(15) -0.007(12) 0.002(12) -0.024(14)
C55B 0.036(10) 0.055(14) 0.028(12) -0.013(9) 0.006(8) -0.007(8)
C56B 0.039(16) 0.065(16) 0.053(17) -0.002(12) 0.011(13) -0.002(12)
C57B 0.043(16) 0.069(19) 0.03(2) -0.006(14) 0.000(14) -0.014(13)
C58B 0.052(19) 0.08(2) 0.033(12) -0.020(12) 0.008(10) -0.009(16)
C59B 0.057(13) 0.048(12) 0.044(12) -0.006(9) -0.020(9) -0.005(9)
C60B 0.065(19) 0.067(19) 0.046(18) -0.006(14) -0.026(14) 0.016(14)
C61B 0.045(17) 0.064(19) 0.038(14) -0.010(13) -0.010(13) -0.005(14)
C62B 0.067(18) 0.066(17) 0.075(19) 0.014(14) -0.019(15) -0.009(14)

loop_
_atom_type_symbol
_atom_type_description
_atom_type_scat_dispersion_real
_atom_type_scat_dispersion_imag
_atom_type_scat_source
C C 0.0033 0.0016 'International Tables Vol C Tables 4.2.6.8 and 6.1.1.4'
H H 0.0000 0.0000 'International Tables Vol C Tables 4.2.6.8 and 6.1.1.4'
B B 0.0013 0.0007 'International Tables Vol C Tables 4.2.6.8 and 6.1.1.4'
F F 0.0171 0.0103 'International Tables Vol C Tables 4.2.6.8 and 6.1.1.4'
P P 0.1023 0.0942 'International Tables Vol C Tables 4.2.6.8 and 6.1.1.4'
Au Au -2.0133 8.8022 'International Tables Vol C Tables 4.2.6.8 and 6.1.1.4'

loop_
_geom_angle_atom_site_label_1
_geom_angle_atom_site_label_2
_geom_angle_atom_site_label_3
_geom_angle
C2 Au1 C1 31.9(4)
C2 Au1 P1 158.5(3)
C1 Au1 P1 169.6(3)
C2 C1 B1 167.0(14)
C2 C1 Au1 73.4(9)
B1 C1 Au1 117.5(9)
C1 C2 C11 167.8(14)
C1 C2 Au1 74.7(9)
C11 C2 Au1 116.5(9)
C12 C11 C16 119.9(13)
C12 C11 C2 122.2(13)
C16 C11 C2 117.9(13)
C11 C12 C13 119.6(16)
C11 C12 H12 120.2
C13 C12 H12 120.2
C14 C13 C12 121.7(17)
C14 C13 H13 119.1
C12 C13 H13 119.1
C15 C14 C13 117.6(16)
C15 C14 C18 121.2(19)
C13 C14 C18 121.1(19)
C14 C15 C16 122.4(17)
C14 C15 H15 118.8
C16 C15 H15 118.8
C11 C16 C15 118.7(15)
C11 C16 H16 120.7
C15 C16 H16 120.7
C14 C18 H18A 109.5
C14 C18 H18B 109.5
H18A C18 H18B 109.5
C14 C18 H18C 109.5
H18A C18 H18C 109.5
H18B C18 H18C 109.5
C1 B1 C31 104.4(11)
C1 B1 C41 114.4(12)
C31 B1 C41 113.5(13)
C1 B1 C21 106.6(11)
C31 B1 C21 112.8(12)
C41 B1 C21 105.1(11)
C26 C21 C22 114.4(13)
C26 C21 B1 126.4(12)
C22 C21 B1 119.2(13)
F22 C22 C23 115.9(13)
F22 C22 C21 120.7(13)
C23 C22 C21 123.3(15)
F23 C23 C24 119.3(15)
F23 C23 C22 120.3(16)
C24 C23 C22 120.3(15)
F24 C24 C23 121.5(16)
F24 C24 C25 119.7(16)
C23 C24 C25 118.8(15)
F25 C25 C24 121.4(14)
F25 C25 C26 119.2(14)
C24 C25 C26 119.3(15)
F26 C26 C21 120.8(12)
F26 C26 C25 115.5(13)
C21 C26 C25 123.7(14)
C32 C31 C36 111.6(16)
C32 C31 B1 128.4(17)
C36 C31 B1 119.9(14)
C33 C32 C31 126(2)
C33 C32 F32 115.8(17)
C31 C32 F32 117.9(17)
C34 C33 F33 119(2)
C34 C33 C32 119(2)
F33 C33 C32 122(2)
C33 C34 F34 124(2)
C33 C34 C35 124(2)
F34 C34 C35 112(2)
F35 C35 C34 125.7(19)
F35 C35 C36 120(2)
C34 C35 C36 114(2)
F36 C36 C31 119.3(14)
F36 C36 C35 115.0(18)
C31 C36 C35 125.6(19)
C46 C41 C42 112.8(14)
C46 C41 B1 127.9(14)
C42 C41 B1 119.2(14)
F42 C42 C43 116.7(16)
F42 C42 C41 118.7(14)
C43 C42 C41 124.6(18)
F43 C43 C42 120.9(19)
F43 C43 C44 120.2(17)
C42 C43 C44 118.9(19)
F44 C44 C45 121.3(19)
F44 C44 C43 119.7(19)
C45 C44 C43 118.9(17)
F45 C45 C44 118.9(16)
F45 C45 C46 121.0(17)
C44 C45 C46 120.0(18)
F46 C46 C45 115.3(15)
F46 C46 C41 120.1(14)
C45 C46 C41 124.7(16)
C59 P1 C51 113.1(9)
C59 P1 C55 112.1(9)
C51 P1 C55 112.0(9)
C55B P1 C51B 109.8(9)
C55B P1 C59B 110.3(10)
C51B P1 C59B 109.9(9)
C59 P1 Au1 106.6(7)
C51 P1 Au1 108.7(7)
C55B P1 Au1 106.8(7)
C55 P1 Au1 103.7(7)
C51B P1 Au1 108.1(7)
C59B P1 Au1 112.0(7)
C52 C51 C54 108(2)
C52 C51 C53 107.7(19)
C54 C51 C53 109(2)
C52 C51 P1 109.3(15)
C54 C51 P1 110.6(19)
C53 C51 P1 112.0(17)
C51 C52 H52A 109.5
C51 C52 H52B 109.5
H52A C52 H52B 109.5
C51 C52 H52C 109.5
H52A C52 H52C 109.5
H52B C52 H52C 109.5
C51 C53 H53A 109.5
C51 C53 H53B 109.5
H53A C53 H53B 109.5
C51 C53 H53C 109.5
H53A C53 H53C 109.5
H53B C53 H53C 109.5
C51 C54 H54A 109.5
C51 C54 H54B 109.5
H54A C54 H54B 109.5
C51 C54 H54C 109.5
H54A C54 H54C 109.5
H54B C54 H54C 109.5
C57 C55 C56 108(2)
C57 C55 C58 109(2)
C56 C55 C58 107.2(19)
C57 C55 P1 110.2(17)
C56 C55 P1 110.1(15)
C58 C55 P1 111.6(15)
C55 C56 H56A 109.5
C55 C56 H56B 109.5
H56A C56 H56B 109.5
C55 C56 H56C 109.5
H56A C56 H56C 109.5
H56B C56 H56C 109.5
C55 C57 H57A 109.5
C55 C57 H57B 109.5
H57A C57 H57B 109.5
C55 C57 H57C 109.5
H57A C57 H57C 109.5
H57B C57 H57C 109.5
C55 C58 H58A 109.5
C55 C58 H58B 109.5
H58A C58 H58B 109.5
C55 C58 H58C 109.5
H58A C58 H58C 109.5
H58B C58 H58C 109.5
C60 C59 C61 108.3(19)
C60 C59 C62 106(2)
C61 C59 C62 110(2)
C60 C59 P1 108.6(15)
C61 C59 P1 113.0(17)
C62 C59 P1 110.3(17)
C59 C60 H60A 109.5
C59 C60 H60B 109.5
H60A C60 H60B 109.5
C59 C60 H60C 109.5
H60A C60 H60C 109.5
H60B C60 H60C 109.5
C59 C61 H61A 109.5
C59 C61 H61B 109.5
H61A C61 H61B 109.5
C59 C61 H61C 109.5
H61A C61 H61C 109.5
H61B C61 H61C 109.5
C59 C62 H62A 109.5
C59 C62 H62B 109.5
H62A C62 H62B 109.5
C59 C62 H62C 109.5
H62A C62 H62C 109.5
H62B C62 H62C 109.5
C52B C51B C53B 108.7(18)
C52B C51B C54B 108(2)
C53B C51B C54B 108(2)
C52B C51B P1 109.3(16)
C53B C51B P1 114.1(16)
C54B C51B P1 108.5(18)
C51B C52B H52D 109.5
C51B C52B H52E 109.5
H52D C52B H52E 109.5
C51B C52B H52F 109.5
H52D C52B H52F 109.5
H52E C52B H52F 109.5
C51B C53B H53D 109.5
C51B C53B H53E 109.5
H53D C53B H53E 109.5
C51B C53B H53F 109.5
H53D C53B H53F 109.5
H53E C53B H53F 109.5
C51B C54B H54D 109.5
C51B C54B H54E 109.5
H54D C54B H54E 109.5
C51B C54B H54F 109.5
H54D C54B H54F 109.5
H54E C54B H54F 109.5
C57B C55B C58B 109(2)
C57B C55B C56B 109(2)
C58B C55B C56B 109(2)
C57B C55B P1 109(2)
C58B C55B P1 113.7(17)
C56B C55B P1 107.6(16)
C55B C56B H56D 109.5
C55B C56B H56E 109.5
H56D C56B H56E 109.5
C55B C56B H56F 109.5
H56D C56B H56F 109.5
H56E C56B H56F 109.5
C55B C57B H57D 109.5
C55B C57B H57E 109.5
H57D C57B H57E 109.5
C55B C57B H57F 109.5
H57D C57B H57F 109.5
H57E C57B H57F 109.5
C55B C58B H58D 109.5
C55B C58B H58E 109.5
H58D C58B H58E 109.5
C55B C58B H58F 109.5
H58D C58B H58F 109.5
H58E C58B H58F 109.5
C61B C59B C60B 109(2)
C61B C59B C62B 109(2)
C60B C59B C62B 107(2)
C61B C59B P1 113.7(18)
C60B C59B P1 108.9(18)
C62B C59B P1 108.7(16)
C59B C60B H60D 109.5
C59B C60B H60E 109.5
H60D C60B H60E 109.5
C59B C60B H60F 109.5
H60D C60B H60F 109.5
H60E C60B H60F 109.5
C59B C61B H61D 109.5
C59B C61B H61E 109.5
H61D C61B H61E 109.5
C59B C61B H61F 109.5
H61D C61B H61F 109.5
H61E C61B H61F 109.5
C59B C62B H62D 109.5
C59B C62B H62E 109.5
H62D C62B H62E 109.5
C59B C62B H62F 109.5
H62D C62B H62F 109.5
H62E C62B H62F 109.5

loop_
_geom_bond_atom_site_label_1
_geom_bond_atom_site_label_2
_geom_bond_distance
Au1 C2 2.258(13)
Au1 C1 2.273(13)
Au1 P1 2.290(4)
C1 C2 1.244(17)
C1 B1 1.60(2)
C2 C11 1.445(18)
C11 C12 1.384(18)
C11 C16 1.385(18)
C12 C13 1.386(19)
C12 H12 0.9500
C13 C14 1.39(2)
C13 H13 0.9500
C14 C15 1.36(2)
C14 C18 1.50(3)
C15 C16 1.401(18)
C15 H15 0.9500
C16 H16 0.9500
C18 H18A 0.9800
C18 H18B 0.9800
C18 H18C 0.9800
B1 C31 1.65(2)
B1 C41 1.65(2)
B1 C21 1.67(2)
C21 C26 1.379(18)
C21 C22 1.388(18)
C22 F22 1.346(16)
C22 C23 1.37(2)
C23 F23 1.360(18)
C23 C24 1.37(2)
C24 F24 1.335(17)
C24 C25 1.38(2)
C25 F25 1.36(2)
C25 C26 1.382(18)
C26 F26 1.345(14)
C31 C32 1.38(2)
C31 C36 1.39(2)
C32 C33 1.34(3)
C32 F32 1.38(2)
C33 C34 1.30(3)
C33 F33 1.34(2)
C34 F34 1.39(2)
C34 C35 1.39(3)
C35 F35 1.31(3)
C35 C36 1.41(2)
C36 F36 1.349(18)
C41 C46 1.38(2)
C41 C42 1.39(2)
C42 F42 1.353(19)
C42 C43 1.37(2)
C43 F43 1.32(2)
C43 C44 1.38(3)
C44 F44 1.338(19)
C44 C45 1.36(3)
C45 F45 1.348(18)
C45 C46 1.37(2)
C46 F46 1.347(18)
P1 C59 1.885(18)
P1 C51 1.897(18)
P1 C55B 1.906(18)
P1 C55 1.907(18)
P1 C51B 1.913(18)
P1 C59B 1.914(18)
C51 C52 1.542(19)
C51 C54 1.55(2)
C51 C53 1.548(19)
C52 H52A 0.9800
C52 H52B 0.9800
C52 H52C 0.9800
C53 H53A 0.9800
C53 H53B 0.9800
C53 H53C 0.9800
C54 H54A 0.9800
C54 H54B 0.9800
C54 H54C 0.9800
C55 C57 1.53(2)
C55 C56 1.548(19)
C55 C58 1.549(19)
C56 H56A 0.9800
C56 H56B 0.9800
C56 H56C 0.9800
C57 H57A 0.9800
C57 H57B 0.9800
C57 H57C 0.9800
C58 H58A 0.9800
C58 H58B 0.9800
C58 H58C 0.9800
C59 C60 1.542(19)
C59 C61 1.543(19)
C59 C62 1.55(2)
C60 H60A 0.9800
C60 H60B 0.9800
C60 H60C 0.9800
C61 H61A 0.9800
C61 H61B 0.9800
C61 H61C 0.9800
C62 H62A 0.9800
C62 H62B 0.9800
C62 H62C 0.9800
C51B C52B 1.537(19)
C51B C53B 1.539(19)
C51B C54B 1.55(2)
C52B H52D 0.9800
C52B H52E 0.9800
C52B H52F 0.9800
C53B H53D 0.9800
C53B H53E 0.9800
C53B H53F 0.9800
C54B H54D 0.9800
C54B H54E 0.9800
C54B H54F 0.9800
C55B C57B 1.54(2)
C55B C58B 1.54(2)
C55B C56B 1.54(2)
C56B H56D 0.9800
C56B H56E 0.9800
C56B H56F 0.9800
C57B H57D 0.9800
C57B H57E 0.9800
C57B H57F 0.9800
C58B H58D 0.9800
C58B H58E 0.9800
C58B H58F 0.9800
C59B C61B 1.54(2)
C59B C60B 1.55(2)
C59B C62B 1.55(2)
C60B H60D 0.9800
C60B H60E 0.9800
C60B H60F 0.9800
C61B H61D 0.9800
C61B H61E 0.9800
C61B H61F 0.9800
C62B H62D 0.9800
C62B H62E 0.9800
C62B H62F 0.9800

loop_
_geom_torsion_atom_site_label_1
_geom_torsion_atom_site_label_2
_geom_torsion_atom_site_label_3
_geom_torsion_atom_site_label_4
_geom_torsion
B1 C1 C2 C11 54(11)
Au1 C1 C2 C11 -158(7)
B1 C1 C2 Au1 -148(6)
C1 C2 C11 C12 -158(6)
Au1 C2 C11 C12 45.4(17)
C1 C2 C11 C16 21(7)
Au1 C2 C11 C16 -135.0(11)
C16 C11 C12 C13 2(2)
C2 C11 C12 C13 -178.5(13)
C11 C12 C13 C14 0(2)
C12 C13 C14 C15 -3(2)
C12 C13 C14 C18 179.3(17)
C13 C14 C15 C16 3(2)
C18 C14 C15 C16 -178.9(16)
C12 C11 C16 C15 -2(2)
C2 C11 C16 C15 178.9(13)
C14 C15 C16 C11 -1(2)
C2 C1 B1 C31 94(6)
Au1 C1 B1 C31 -51.2(14)
C2 C1 B1 C41 -141(6)
Au1 C1 B1 C41 73.5(13)
C2 C1 B1 C21 -25(6)
Au1 C1 B1 C21 -170.8(8)
C1 B1 C21 C26 134.3(13)
C31 B1 C21 C26 20.3(19)
C41 B1 C21 C26 -103.9(15)
C1 B1 C21 C22 -46.1(16)
C31 B1 C21 C22 -160.1(13)
C41 B1 C21 C22 75.8(15)
C26 C21 C22 F22 178.2(13)
B1 C21 C22 F22 -1(2)
C26 C21 C22 C23 -2(2)
B1 C21 C22 C23 178.0(14)
F22 C22 C23 F23 0(2)
C21 C22 C23 F23 -179.7(14)
F22 C22 C23 C24 -179.3(15)
C21 C22 C23 C24 1(3)
F23 C23 C24 F24 1(3)
C22 C23 C24 F24 -179.7(15)
F23 C23 C24 C25 -178.2(15)
C22 C23 C24 C25 1(3)
F24 C24 C25 F25 -1(2)
C23 C24 C25 F25 178.4(16)
F24 C24 C25 C26 178.8(14)
C23 C24 C25 C26 -2(2)
C22 C21 C26 F26 -177.7(12)
B1 C21 C26 F26 2(2)
C22 C21 C26 C25 1(2)
B1 C21 C26 C25 -178.9(13)
F25 C25 C26 F26 -0.4(19)
C24 C25 C26 F26 179.7(13)
F25 C25 C26 C21 -179.6(14)
C24 C25 C26 C21 1(2)
C1 B1 C31 C32 110.7(18)
C41 B1 C31 C32 -15(2)
C21 B1 C31 C32 -133.9(17)
C1 B1 C31 C36 -65.5(18)
C41 B1 C31 C36 169.3(14)
C21 B1 C31 C36 49.9(19)
C36 C31 C32 C33 0(3)
B1 C31 C32 C33 -176.6(16)
C36 C31 C32 F32 176.7(14)
B1 C31 C32 F32 0(3)
C31 C32 C33 C34 -4(3)
F32 C32 C33 C34 179.4(17)
C31 C32 C33 F33 179.6(16)
F32 C32 C33 F33 3(2)
F33 C33 C34 F34 -4(3)
C32 C33 C34 F34 179.3(16)
F33 C33 C34 C35 -178.0(17)
C32 C33 C34 C35 5(3)
C33 C34 C35 F35 178(2)
F34 C34 C35 F35 3(3)
C33 C34 C35 C36 -3(3)
F34 C34 C35 C36 -177.3(15)
C32 C31 C36 F36 179.8(14)
B1 C31 C36 F36 -3(2)
C32 C31 C36 C35 3(3)
B1 C31 C36 C35 179.7(15)
F35 C35 C36 F36 1(3)
C34 C35 C36 F36 -178.7(16)
F35 C35 C36 C31 177.9(17)
C34 C35 C36 C31 -2(3)
C1 B1 C41 C46 0(2)
C31 B1 C41 C46 119.4(18)
C21 B1 C41 C46 -116.8(17)
C1 B1 C41 C42 -179.3(16)
C31 B1 C41 C42 -60(2)
C21 B1 C41 C42 64.1(19)
C46 C41 C42 F42 -179.5(17)
B1 C41 C42 F42 0(3)
C46 C41 C42 C43 0(3)
B1 C41 C42 C43 179(2)
F42 C42 C43 F43 -1(4)
C41 C42 C43 F43 -180(2)
F42 C42 C43 C44 -179(2)
C41 C42 C43 C44 2(4)
F43 C43 C44 F44 1(4)
C42 C43 C44 F44 180(2)
F43 C43 C44 C45 179(2)
C42 C43 C44 C45 -2(4)
F44 C44 C45 F45 1(3)
C43 C44 C45 F45 -177(2)
F44 C44 C45 C46 179.1(19)
C43 C44 C45 C46 1(4)
F45 C45 C46 F46 -1(3)
C44 C45 C46 F46 -179.4(18)
F45 C45 C46 C41 178.5(16)
C44 C45 C46 C41 1(3)
C42 C41 C46 F46 179.1(16)
B1 C41 C46 F46 0(3)
C42 C41 C46 C45 -1(3)
B1 C41 C46 C45 -180.0(16)
C59 P1 C51 C52 -170.3(16)
C55B P1 C51 C52 -31.1(17)
C55 P1 C51 C52 -42.5(19)
C51B P1 C51 C52 167(3)
C59B P1 C51 C52 -133.4(18)
Au1 P1 C51 C52 71.5(16)
C59 P1 C51 C54 71(2)
C55B P1 C51 C54 -150(2)
C55 P1 C51 C54 -161(2)
C51B P1 C51 C54 48(2)
C59B P1 C51 C54 108(2)
Au1 P1 C51 C54 -47(2)
C59 P1 C51 C53 -51.0(19)
C55B P1 C51 C53 88.2(18)
C55 P1 C51 C53 76.8(18)
C51B P1 C51 C53 -73(2)
C59B P1 C51 C53 -14(2)
Au1 P1 C51 C53 -169.2(15)
C51 P1 C59 C60 -38.3(19)
C55B P1 C59 C60 -130.3(19)
C55 P1 C59 C60 -166.1(16)
C51B P1 C59 C60 -24.3(17)
C59B P1 C59 C60 -174(3)
Au1 P1 C59 C60 81.0(16)
C51 P1 C59 C61 82(2)
C55B P1 C59 C61 -10(3)
C55 P1 C59 C61 -46(2)
C51B P1 C59 C61 96(2)
C59B P1 C59 C61 -54(2)
Au1 P1 C59 C61 -158.9(18)
C51 P1 C59 C62 -154.7(19)
C55B P1 C59 C62 113(2)
C55 P1 C59 C62 78(2)
C51B P1 C59 C62 -141(2)
C59B P1 C59 C62 69(2)
Au1 P1 C59 C62 -35(2)
